data_7063625
loop_
_publ_author_name
'Yousefshahi, Mohammad Reza'
'Neshat, Abdollah'
'Tahmasebi, Elham'
'Eigner, V\'aclav'
'Du\<sek, Michal'
'Osanlou, Farzane'

_publ_section_title
;
 Generation of High Nuclearity Silver(I) and Gold(I) Species Using Simple
 N-Heterocyclic Carbene Complexes
;
_journal_name_full 'New Journal of Chemistry'
_journal_paper_doi 10.1039/D4NJ05260A
_journal_year 2025
_chemical_formula_moiety 'C96 H192 Ag16 Cl11.83 F P0.17 S48, 4(F6 P)'
_chemical_formula_sum 'C96 H192 Ag16 Cl11.83 F25 P4.17 S48'
_chemical_formula_weight 5634.97
_space_group_IT_number 205
_space_group_name_Hall '-P 2ac 2ab 3'
_space_group_name_H-M_alt 'P a -3'
_symmetry_cell_setting cubic
_symmetry_Int_Tables_number 205
_symmetry_space_group_name_Hall '-P 2ac 2ab 3'
_symmetry_space_group_name_H-M 'P a -3'
_audit_update_record
;
2023-08-10 deposited with the CCDC.	2025-01-28 downloaded from the CCDC.
;
_cell_angle_alpha 90
_cell_angle_beta 90
_cell_angle_gamma 90
_cell_formula_units_Z 1
_cell_length_a 16.3739(4)
_cell_length_b 16.3739(4)
_cell_length_c 16.3739(4)
_cell_measurement_reflns_used 6736
_cell_measurement_temperature 95.0(2)
_cell_measurement_theta_max 73.27
_cell_measurement_theta_min 4.64
_cell_volume 4389.92(19)
_computing_cell_refinement 'CrysAlisPro 1.171.41.93a (Rigaku OD, 2020)'
_computing_data_collection 'CrysAlisPro 1.171.41.93a (Rigaku OD, 2020)'
_computing_data_reduction 'CrysAlisPro 1.171.41.93a (Rigaku OD, 2020)'
_diffrn_ambient_temperature 95
_diffrn_detector 'CCD plate'
_diffrn_detector_area_resol_mean 5.2027
_diffrn_measured_fraction_theta_full 0.98
_diffrn_measured_fraction_theta_max 0.98
_diffrn_measurement_device 'four-circle diffractometer'
_diffrn_measurement_device_type 'SuperNova, Dual, Cu at home/near, AtlasS2'
_diffrn_measurement_method '\w scans'
_diffrn_radiation_monochromator mirror
_diffrn_radiation_probe x-ray
_diffrn_radiation_source 'X-ray tube'
_diffrn_radiation_type 'Cu K\a'
_diffrn_radiation_wavelength 1.54184
_diffrn_reflns_av_R_equivalents 0.0307
_diffrn_reflns_av_unetI/netI 0.0165
_diffrn_reflns_limit_h_max 19
_diffrn_reflns_limit_h_min -19
_diffrn_reflns_limit_k_max 19
_diffrn_reflns_limit_k_min -16
_diffrn_reflns_limit_l_max 10
_diffrn_reflns_limit_l_min -19
_diffrn_reflns_number 9732
_diffrn_reflns_theta_full 73.33
_diffrn_reflns_theta_max 73.33
_diffrn_reflns_theta_min 4.68
_diffrn_source 'micro-focus sealed X-ray tube'
_exptl_absorpt_coefficient_mu 21.891
_exptl_absorpt_correction_T_max 0.257
_exptl_absorpt_correction_T_min 0.136
_exptl_absorpt_correction_type analytical
_exptl_absorpt_process_details
;
  CrysAlisPro 1.171.41.93a (Rigaku Oxford Diffraction, 2020)
  Analytical numeric absorption correction based on crystal shape
;
_exptl_crystal_colour colourless
_exptl_crystal_density_diffrn 2.1315
_exptl_crystal_description prism
_exptl_crystal_F_000 2776.7
_exptl_crystal_size_max 0.132
_exptl_crystal_size_mid 0.13
_exptl_crystal_size_min 0.124
_refine_diff_density_max 0.69
_refine_diff_density_min -0.33
_refine_ls_extinction_method none
_refine_ls_goodness_of_fit_gt 1.4579
_refine_ls_goodness_of_fit_ref 1.4574
_refine_ls_hydrogen_treatment constr
_refine_ls_number_constraints 38
_refine_ls_number_parameters 85
_refine_ls_number_reflns 1466
_refine_ls_number_restraints 0
_refine_ls_R_factor_all 0.0231
_refine_ls_R_factor_gt 0.0223
_refine_ls_shift/su_max 0.0168
_refine_ls_shift/su_mean 0.0017
_refine_ls_structure_factor_coef Fsqd
_refine_ls_weighting_details 'calc w=1/[\s^2^(Fo^2^)+(0.04P)^2^+0.0000P] where P=(Fo^2^+2Fc^2^)/3'
_refine_ls_weighting_scheme sigma
_refine_ls_wR_factor_gt 0.0713
_refine_ls_wR_factor_ref 0.0722
_reflns_number_gt 1429
_reflns_number_total 1466
_reflns_threshold_expression I>3\s(I)
_cod_data_source_file d4nj05260a2.cif
_cod_data_source_block AN31
_cod_depositor_comments
;
The following automatic conversions were performed:

data item '_diffrn_radiation_probe' value 'X-ray' was changed to
'x-ray' in accordance with the
/home/data/users/saulius/crontab/automatic-downloads/rss-feeds/RSC/lib/dictionaries/cif_core.dic
dictionary named 'cif_core.dic' version 2.4.2 last updated on
2011-04-26.

Automatic conversion script
Id: cif_fix_values 8170 2020-07-09 18:12:32Z antanas 
;
_cod_original_cell_volume 4389.9(2)
_cod_original_sg_symbol_Hall '-P 2ac;2ab;3'
_cod_database_code 7063625

loop_
_space_group_symop_id
_space_group_symop_operation_xyz
1 x,y,z
2 -x+1/2,-y,z+1/2
3 -x,y+1/2,-z+1/2
4 x+1/2,-y+1/2,-z
5 z,x,y
6 z+1/2,-x+1/2,-y
7 -z+1/2,-x,y+1/2
8 -z,x+1/2,-y+1/2
9 y,z,x
10 -y,z+1/2,-x+1/2
11 y+1/2,-z+1/2,-x
12 -y+1/2,-z,x+1/2
13 -x,-y,-z
14 x+1/2,y,-z+1/2
15 x,-y+1/2,z+1/2
16 -x+1/2,y+1/2,z
17 -z,-x,-y
18 -z+1/2,x+1/2,y
19 z+1/2,x,-y+1/2
20 z,-x+1/2,y+1/2
21 -y,-z,-x
22 y,-z+1/2,x+1/2
23 -y+1/2,z+1/2,x
24 y+1/2,z,-x+1/2

loop_
_atom_site_label
_atom_site_type_symbol
_atom_site_fract_x
_atom_site_fract_y
_atom_site_fract_z
_atom_site_adp_type
_atom_site_U_iso_or_equiv
_atom_site_site_symmetry_multiplicity
_atom_site_occupancy
_atom_site_calc_flag
_atom_site_refinement_flags
_atom_site_disorder_assembly
_atom_site_disorder_group
Ag1 Ag 0.808798(11) 0.691202(11) 0.308798(11) Uani 0.01425(8) 8 1 d . . .
Ag2 Ag 0.591565(16) 0.591565(16) 0.591565(16) Uani 0.01409(10) 8 0.958(2) d . . .
S1 S 0.84378(4) 0.73974(4) 0.45712(4) Uani 0.01456(16) 24 1 d . . .
S2 S 0.67434(4) 0.67127(4) 0.48434(4) Uani 0.01517(17) 24 1 d . . .
Cl2 Cl 0.72115(3) 0.77885(3) 0.22115(3) Uani 0.01423(12) 8 1 d . . .
Cl1 Cl 0.5 0.5 0.5 Uani 0.0603(4) 4 0.958(2) d . 1 1
P1 P 0.5 1 0.5 Uani 0.01110(17) 4 1 d . . .
P2 P 0.5 0.5 0.5 Uani 0.0603(4) 4 0.042(2) d . 1 2
F1 F 0.5238(3) 0.91171(19) 0.5276(3) Uani 0.0971(17) 24 1 d . . .
C1 C 0.77970(16) 0.67362(17) 0.51829(16) Uani 0.0166(7) 24 1 d . . .
C2 C 0.65011(16) 0.77851(17) 0.50062(16) Uani 0.0183(7) 24 1 d . . .
C3 C 0.70321(18) 0.83612(17) 0.45026(17) Uani 0.0203(8) 24 1 d . . .
C4 C 0.79249(18) 0.83640(17) 0.47524(17) Uani 0.0201(7) 24 1 d . . .
H1c1 H 0.781801 0.690759 0.574323 Uiso 0.0199 24 1 d . . .
H2c1 H 0.801619 0.619247 0.517794 Uiso 0.0199 24 1 d . . .
H1c2 H 0.593639 0.787922 0.487989 Uiso 0.022 24 1 d . . .
H2c2 H 0.655807 0.791409 0.557532 Uiso 0.022 24 1 d . . .
H1c3 H 0.681763 0.890573 0.453794 Uiso 0.0244 24 1 d . . .
H2c3 H 0.698843 0.822127 0.393498 Uiso 0.0244 24 1 d . . .
H1c4 H 0.796871 0.850515 0.531974 Uiso 0.0242 24 1 d . . .
H2c4 H 0.820654 0.879131 0.446628 Uiso 0.0242 24 1 d . . .
Ag3 Ag 0.6242(5) 0.6242(5) 0.6242(5) Uani 0.022(2) 8 0.042(2) d . . .
F2 F 0.500(3) 0.500(3) 0.404(3) Uiso 0.033(11) 24 0.042(2) d . 1 2

loop_
_atom_site_aniso_label
_atom_site_aniso_type_symbol
_atom_site_aniso_U_11
_atom_site_aniso_U_22
_atom_site_aniso_U_33
_atom_site_aniso_U_12
_atom_site_aniso_U_13
_atom_site_aniso_U_23
Ag1 Ag 0.01425(13) 0.01425(13) 0.01425(13) 0.00085(6) -0.00085(6) 0.00085(6)
Ag2 Ag 0.01409(17) 0.01409(17) 0.01409(17) 0.00067(10) 0.00067(10) 0.00067(10)
S1 S 0.0145(3) 0.0161(3) 0.0130(3) -0.0006(2) 0.0008(2) -0.0006(2)
S2 S 0.0151(3) 0.0177(3) 0.0128(3) -0.0002(2) 0.0023(2) 0.0017(2)
Cl2 Cl 0.0142(2) 0.0142(2) 0.0142(2) 0.0010(2) -0.0010(2) 0.0010(2)
Cl1 Cl 0.0603(7) 0.0603(7) 0.0603(7) -0.0251(6) -0.0251(6) -0.0251(6)
P1 P 0.0111(3) 0.0111(3) 0.0111(3) 0.0009(3) -0.0009(3) -0.0009(3)
P2 P 0.0603(7) 0.0603(7) 0.0603(7) -0.0251(6) -0.0251(6) -0.0251(6)
F1 F 0.132(3) 0.0436(18) 0.116(3) 0.040(2) 0.023(3) 0.040(2)
C1 C 0.0188(13) 0.0180(12) 0.0129(11) -0.0002(10) 0.0004(9) 0.0041(9)
C2 C 0.0173(12) 0.0208(13) 0.0170(12) 0.0069(10) 0.0034(10) 0.0009(10)
C3 C 0.0235(14) 0.0184(13) 0.0191(13) 0.0068(10) 0.0055(10) 0.0036(10)
C4 C 0.0239(13) 0.0146(12) 0.0219(13) 0.0007(10) 0.0060(11) -0.0008(10)
Ag3 Ag 0.022(4) 0.022(4) 0.022(4) 0.011(3) 0.011(3) 0.011(3)

loop_
_atom_type_symbol
_atom_type_scat_dispersion_real
_atom_type_scat_dispersion_imag
_atom_type_scat_source
C 0.0181 0.0091 'International Tables Vol C tables 4.2.6.8 and 6.1.1.1'
H 0.0000 0.0000 'International Tables Vol C tables 4.2.6.8 and 6.1.1.1'
Ag 0.1306 4.2820 'International Tables Vol C tables 4.2.6.8 and 6.1.1.1'
Cl 0.3639 0.7018 'International Tables Vol C tables 4.2.6.8 and 6.1.1.1'
F 0.0727 0.0534 'International Tables Vol C tables 4.2.6.8 and 6.1.1.1'
P 0.2955 0.4335 'International Tables Vol C tables 4.2.6.8 and 6.1.1.1'
S 0.3331 0.5567 'International Tables Vol C tables 4.2.6.8 and 6.1.1.1'

loop_
_exptl_crystal_face_index_h
_exptl_crystal_face_index_k
_exptl_crystal_face_index_l
_exptl_crystal_face_perp_dist
? ? ? ?

loop_
_geom_angle_atom_site_label_1
_geom_angle_atom_site_label_2
_geom_angle_atom_site_label_3
_geom_angle_site_symmetry_1
_geom_angle_site_symmetry_2
_geom_angle_site_symmetry_3
_geom_angle
_geom_angle_publ_flag
S1 Ag1 S1 . . 6_566 98.336(19) ?
S1 Ag1 S1 . . 12_664 98.336(19) ?
S1 Ag1 Cl2 . . . 119.11(2) ?
S1 Ag1 S1 6_566 . 12_664 98.336(19) ?
S1 Ag1 Cl2 6_566 . . 119.11(2) ?
S1 Ag1 Cl2 12_664 . . 119.11(2) ?
S2 Ag2 S2 . . 5_555 115.99(2) ?
S2 Ag2 S2 . . 9_555 115.99(2) ?
S2 Ag2 Cl1 . . . 101.711(16) ?
S2 Ag2 P2 . . . 101.711(16) ?
S2 Ag2 Ag3 . . . 78.3(5) ?
S2 Ag2 F2 . . 13_666 138.7(13) ?
S2 Ag2 F2 . . 17_666 81.9(13) ?
S2 Ag2 F2 . . 21_666 82.8(13) ?
S2 Ag2 S2 5_555 . 9_555 115.99(2) ?
S2 Ag2 Cl1 5_555 . . 101.711(16) ?
S2 Ag2 P2 5_555 . . 101.711(16) ?
S2 Ag2 Ag3 5_555 . . 78.3(5) ?
S2 Ag2 F2 5_555 . 13_666 82.8(13) ?
S2 Ag2 F2 5_555 . 17_666 138.7(13) ?
S2 Ag2 F2 5_555 . 21_666 81.9(13) ?
S2 Ag2 Cl1 9_555 . . 101.711(16) ?
S2 Ag2 P2 9_555 . . 101.711(16) ?
S2 Ag2 Ag3 9_555 . . 78.3(5) ?
S2 Ag2 F2 9_555 . 13_666 81.9(13) ?
S2 Ag2 F2 9_555 . 17_666 82.8(13) ?
S2 Ag2 F2 9_555 . 21_666 138.7(13) ?
Cl1 Ag2 P2 . . . 0 ?
Cl1 Ag2 Ag3 . . . 180 ?
Cl1 Ag2 F2 . . 13_666 37.0(13) ?
Cl1 Ag2 F2 . . 17_666 37.0(13) ?
Cl1 Ag2 F2 . . 21_666 37.0(13) ?
P2 Ag2 Ag3 . . . 180 ?
P2 Ag2 F2 . . 13_666 37.0(13) ?
P2 Ag2 F2 . . 17_666 37.0(13) ?
P2 Ag2 F2 . . 21_666 37.0(13) ?
Ag3 Ag2 F2 . . 13_666 143.0(14) ?
Ag3 Ag2 F2 . . 17_666 143.0(14) ?
Ag3 Ag2 F2 . . 21_666 143.0(14) ?
F2 Ag2 F2 13_666 . 17_666 62.8(19) ?
F2 Ag2 F2 13_666 . 21_666 62.8(19) ?
F2 Ag2 F2 17_666 . 21_666 62.8(19) ?
Ag1 S1 C1 . . . 101.82(9) ?
Ag1 S1 C4 . . . 108.35(9) ?
C1 S1 C4 . . . 99.37(13) ?
Ag2 S2 C1 . . . 107.62(9) ?
Ag2 S2 C2 . . . 105.93(9) ?
Ag2 S2 Ag3 . . . 20.77(17) ?
C1 S2 C2 . . . 98.16(12) ?
C1 S2 Ag3 . . . 92.16(19) ?
C2 S2 Ag3 . . . 95.16(19) ?
Ag2 Cl1 Ag2 . . 13_666 180 ?
Ag2 Cl1 P2 . . . 0 ?
Ag2 Cl1 F2 . . . 125.0(18) ?
Ag2 Cl1 F2 . . 5_555 125.0(18) ?
Ag2 Cl1 F2 . . 9_555 125.0(18) ?
Ag2 Cl1 F2 . . 13_666 55.0(18) ?
Ag2 Cl1 F2 . . 17_666 55.0(18) ?
Ag2 Cl1 F2 . . 21_666 55.0(18) ?
Ag2 Cl1 P2 13_666 . . 0 ?
Ag2 Cl1 F2 13_666 . . 55.0(18) ?
Ag2 Cl1 F2 13_666 . 5_555 55.0(18) ?
Ag2 Cl1 F2 13_666 . 9_555 55.0(18) ?
Ag2 Cl1 F2 13_666 . 13_666 125.0(18) ?
Ag2 Cl1 F2 13_666 . 17_666 125.0(18) ?
Ag2 Cl1 F2 13_666 . 21_666 125.0(18) ?
P2 Cl1 F2 . . . 0 ?
P2 Cl1 F2 . . 5_555 0 ?
P2 Cl1 F2 . . 9_555 0 ?
P2 Cl1 F2 . . 13_666 0 ?
P2 Cl1 F2 . . 17_666 0 ?
P2 Cl1 F2 . . 21_666 0 ?
F2 Cl1 F2 . . 5_555 90(3) ?
F2 Cl1 F2 . . 9_555 90(3) ?
F2 Cl1 F2 . . 13_666 180 ?
F2 Cl1 F2 . . 17_666 90(3) ?
F2 Cl1 F2 . . 21_666 90(3) ?
F2 Cl1 F2 5_555 . 9_555 90(3) ?
F2 Cl1 F2 5_555 . 13_666 90(3) ?
F2 Cl1 F2 5_555 . 17_666 180 ?
F2 Cl1 F2 5_555 . 21_666 90(3) ?
F2 Cl1 F2 9_555 . 13_666 90(3) ?
F2 Cl1 F2 9_555 . 17_666 90(3) ?
F2 Cl1 F2 9_555 . 21_666 180 ?
F2 Cl1 F2 13_666 . 17_666 90(3) ?
F2 Cl1 F2 13_666 . 21_666 90(3) ?
F2 Cl1 F2 17_666 . 21_666 90(3) ?
F1 P1 F1 . . 8_656 92.0(2) ?
F1 P1 F1 . . 11_466 92.0(2) ?
F1 P1 F1 . . 13_676 180 ?
F1 P1 F1 . . 20_564 88.0(2) ?
F1 P1 F1 . . 23_655 88.0(2) ?
F1 P1 F1 8_656 . 11_466 92.0(2) ?
F1 P1 F1 8_656 . 13_676 88.0(2) ?
F1 P1 F1 8_656 . 20_564 180 ?
F1 P1 F1 8_656 . 23_655 88.0(2) ?
F1 P1 F1 11_466 . 13_676 88.0(2) ?
F1 P1 F1 11_466 . 20_564 88.0(2) ?
F1 P1 F1 11_466 . 23_655 180 ?
F1 P1 F1 13_676 . 20_564 92.0(2) ?
F1 P1 F1 13_676 . 23_655 92.0(2) ?
F1 P1 F1 20_564 . 23_655 92.0(2) ?
Ag2 P2 Ag2 . . 13_666 180 ?
Ag2 P2 Cl1 . . . 0 ?
Ag2 P2 F2 . . . 125.0(18) ?
Ag2 P2 F2 . . 5_555 125.0(18) ?
Ag2 P2 F2 . . 9_555 125.0(18) ?
Ag2 P2 F2 . . 13_666 55.0(18) ?
Ag2 P2 F2 . . 17_666 55.0(18) ?
Ag2 P2 F2 . . 21_666 55.0(18) ?
Ag2 P2 Cl1 13_666 . . 0 ?
Ag2 P2 F2 13_666 . . 55.0(18) ?
Ag2 P2 F2 13_666 . 5_555 55.0(18) ?
Ag2 P2 F2 13_666 . 9_555 55.0(18) ?
Ag2 P2 F2 13_666 . 13_666 125.0(18) ?
Ag2 P2 F2 13_666 . 17_666 125.0(18) ?
Ag2 P2 F2 13_666 . 21_666 125.0(18) ?
Cl1 P2 F2 . . . 0 ?
Cl1 P2 F2 . . 5_555 0 ?
Cl1 P2 F2 . . 9_555 0 ?
Cl1 P2 F2 . . 13_666 0 ?
Cl1 P2 F2 . . 17_666 0 ?
Cl1 P2 F2 . . 21_666 0 ?
F2 P2 F2 . . 5_555 90(3) ?
F2 P2 F2 . . 9_555 90(3) ?
F2 P2 F2 . . 13_666 180 ?
F2 P2 F2 . . 17_666 90(3) ?
F2 P2 F2 . . 21_666 90(3) ?
F2 P2 F2 5_555 . 9_555 90(3) ?
F2 P2 F2 5_555 . 13_666 90(3) ?
F2 P2 F2 5_555 . 17_666 180 ?
F2 P2 F2 5_555 . 21_666 90(3) ?
F2 P2 F2 9_555 . 13_666 90(3) ?
F2 P2 F2 9_555 . 17_666 90(3) ?
F2 P2 F2 9_555 . 21_666 180 ?
F2 P2 F2 13_666 . 17_666 90(3) ?
F2 P2 F2 13_666 . 21_666 90(3) ?
F2 P2 F2 17_666 . 21_666 90(3) ?
S1 C1 S2 . . . 113.24(14) ?
S1 C1 H1c1 . . . 109.47 ?
S1 C1 H2c1 . . . 109.47 ?
S2 C1 H1c1 . . . 109.47 ?
S2 C1 H2c1 . . . 109.47 ?
H1c1 C1 H2c1 . . . 105.41 ?
S2 C2 C3 . . . 113.16(19) ?
S2 C2 H1c2 . . . 109.47 ?
S2 C2 H2c2 . . . 109.47 ?
C3 C2 H1c2 . . . 109.47 ?
C3 C2 H2c2 . . . 109.47 ?
H1c2 C2 H2c2 . . . 105.51 ?
C2 C3 C4 . . . 113.9(2) ?
C2 C3 H1c3 . . . 109.47 ?
C2 C3 H2c3 . . . 109.47 ?
C4 C3 H1c3 . . . 109.47 ?
C4 C3 H2c3 . . . 109.47 ?
H1c3 C3 H2c3 . . . 104.64 ?
S1 C4 C3 . . . 113.50(19) ?
S1 C4 H1c4 . . . 109.47 ?
S1 C4 H2c4 . . . 109.47 ?
C3 C4 H1c4 . . . 109.47 ?
C3 C4 H2c4 . . . 109.47 ?
H1c4 C4 H2c4 . . . 105.12 ?
Ag2 Ag3 S2 . . . 80.9(5) ?
Ag2 Ag3 S2 . . 5_555 80.9(5) ?
Ag2 Ag3 S2 . . 9_555 80.9(5) ?
S2 Ag3 S2 . . 5_555 117.6(3) ?
S2 Ag3 S2 . . 9_555 117.6(3) ?
S2 Ag3 S2 5_555 . 9_555 117.6(3) ?
Ag2 F2 Cl1 13_666 . . 88(2) ?
Ag2 F2 P2 13_666 . . 88(2) ?
Cl1 F2 P2 . . . 0 ?

loop_
_geom_bond_atom_site_label_1
_geom_bond_atom_site_label_2
_geom_bond_site_symmetry_1
_geom_bond_site_symmetry_2
_geom_bond_distance
_geom_bond_publ_flag
Ag1 S1 . . 2.6187(6) ?
Ag1 S1 . 6_566 2.6187(6) ?
Ag1 S1 . 12_664 2.6187(6) ?
Ag1 Cl2 . . 2.4857(6) ?
Ag2 S2 . . 2.5735(7) ?
Ag2 S2 . 5_555 2.5735(7) ?
Ag2 S2 . 9_555 2.5735(7) ?
Ag2 Cl1 . . 2.5968(3) ?
Ag2 P2 . . 2.5968(3) ?
Ag2 Ag3 . . 0.924(8) ?
Ag2 F2 . 13_666 2.13(5) ?
Ag2 F2 . 17_666 2.13(5) ?
Ag2 F2 . 21_666 2.13(5) ?
S1 C1 . . 1.810(3) ?
S1 C4 . . 1.816(3) ?
S2 C1 . . 1.813(3) ?
S2 C2 . . 1.820(3) ?
S2 Ag3 . . 2.552(8) ?
Cl1 P2 . . 0 ?
Cl1 F2 . . 1.56(5) ?
Cl1 F2 . 5_555 1.56(5) ?
Cl1 F2 . 9_555 1.56(5) ?
Cl1 F2 . 13_666 1.56(5) ?
Cl1 F2 . 17_666 1.56(5) ?
Cl1 F2 . 21_666 1.56(5) ?
P1 F1 . . 1.564(3) ?
P1 F1 . 8_656 1.564(3) ?
P1 F1 . 11_466 1.564(3) ?
P1 F1 . 13_676 1.564(3) ?
P1 F1 . 20_564 1.564(3) ?
P1 F1 . 23_655 1.564(3) ?
P2 F2 . . 1.56(5) ?
P2 F2 . 5_555 1.56(5) ?
P2 F2 . 9_555 1.56(5) ?
P2 F2 . 13_666 1.56(5) ?
P2 F2 . 17_666 1.56(5) ?
P2 F2 . 21_666 1.56(5) ?
C1 H1c1 . . 0.96 ?
C1 H2c1 . . 0.96 ?
C2 C3 . . 1.525(4) ?
C2 H1c2 . . 0.96 ?
C2 H2c2 . . 0.96 ?
C3 C4 . . 1.518(4) ?
C3 H1c3 . . 0.96 ?
C3 H2c3 . . 0.96 ?
C4 H1c4 . . 0.96 ?
C4 H2c4 . . 0.96 ?

loop_
_geom_hbond_atom_site_label_D
_geom_hbond_atom_site_label_H
_geom_hbond_atom_site_label_A
_geom_hbond_site_symmetry_D
_geom_hbond_site_symmetry_H
_geom_hbond_site_symmetry_A
_geom_hbond_distance_DH
_geom_hbond_distance_HA
_geom_hbond_distance_DA
_geom_hbond_angle_DHA
_geom_hbond_publ_flag
C1 H2c1 F1 . . 9_555 0.96 2.35 3.224(5) 151.58 ?
C2 H1c2 F1 . . . 0.96 2.42 3.038(5) 122.19 ?

loop_
_geom_torsion_atom_site_label_1
_geom_torsion_atom_site_label_2
_geom_torsion_atom_site_label_3
_geom_torsion_atom_site_label_4
_geom_torsion_site_symmetry_1
_geom_torsion_site_symmetry_2
_geom_torsion_site_symmetry_3
_geom_torsion_site_symmetry_4
_geom_torsion
_geom_torsion_publ_flag
? ? ? ? ? ? ? ? ? ?

loop_
_restr_angle_atom_site_label_1
_restr_angle_site_symmetry_1
_restr_angle_atom_site_label_2
_restr_angle_site_symmetry_2
_restr_angle_atom_site_label_3
_restr_angle_site_symmetry_3
_restr_angle_target
_restr_angle_target_weight_param
? ? ? ? ? ? ? ?

loop_
_restr_distance_atom_site_label_1
_restr_distance_site_symmetry_1
_restr_distance_atom_site_label_2
_restr_distance_site_symmetry_2
_restr_distance_target
_restr_distance_target_weight_param
? ? ? ? ? ?

loop_
_restr_equal_angle_atom_site_label_1
_restr_equal_angle_site_symmetry_1
_restr_equal_angle_atom_site_label_2
_restr_equal_angle_site_symmetry_2
_restr_equal_angle_atom_site_label_3
_restr_equal_angle_site_symmetry_3
_restr_equal_angle_class_class_id
_restr_equal_angle_class_target_weight_param
? ? ? ? ? ? ? ?

loop_
_restr_equal_distance_atom_site_label_1
_restr_equal_distance_site_symmetry_1
_restr_equal_distance_atom_site_label_2
_restr_equal_distance_site_symmetry_2
_restr_equal_distance_class_class_id
_restr_equal_distance_class_target_weight_param
? ? ? ? ? ?

loop_
_restr_equal_torsion_atom_site_label_1
_restr_equal_torsion_site_symmetry_1
_restr_equal_torsion_atom_site_label_2
_restr_equal_torsion_site_symmetry_2
_restr_equal_torsion_atom_site_label_3
_restr_equal_torsion_site_symmetry_3
_restr_equal_torsion_atom_site_label_4
_restr_equal_torsion_site_symmetry_4
_restr_equal_torsion_class_class_id
_restr_equal_torsion_class_target_weight_param
? ? ? ? ? ? ? ? ? ?

loop_
_restr_torsion_atom_site_label_1
_restr_torsion_site_symmetry_1
_restr_torsion_atom_site_label_2
_restr_torsion_site_symmetry_2
_restr_torsion_atom_site_label_3
_restr_torsion_site_symmetry_3
_restr_torsion_atom_site_label_4
_restr_torsion_site_symmetry_4
_restr_torsion_angle_target
_restr_torsion_weight_param
? ? ? ? ? ? ? ? ? ?

loop_
_twin_individual_id
_twin_individual_mass_fraction_refined
_twin_individual_twin_matrix_11
_twin_individual_twin_matrix_12
_twin_individual_twin_matrix_13
_twin_individual_twin_matrix_21
_twin_individual_twin_matrix_22
_twin_individual_twin_matrix_23
_twin_individual_twin_matrix_31
_twin_individual_twin_matrix_32
_twin_individual_twin_matrix_33
? ? ? ? ? ? ? ? ? ? ?

loop_
_jana_atom_site_adp_c_label
_jana_atom_site_adp_c_type_symbol
_jana_atom_site_adp_c_111
_jana_atom_site_adp_c_112
_jana_atom_site_adp_c_113
_jana_atom_site_adp_c_122
_jana_atom_site_adp_c_123
_jana_atom_site_adp_c_133
_jana_atom_site_adp_c_222
_jana_atom_site_adp_c_223
_jana_atom_site_adp_c_233
_jana_atom_site_adp_c_333
? ? ? ? ? ? ? ? ? ? ? ?

loop_
_jana_atom_site_adp_d_label
_jana_atom_site_adp_d_type_symbol
_jana_atom_site_adp_d_1111
_jana_atom_site_adp_d_1112
_jana_atom_site_adp_d_1113
_jana_atom_site_adp_d_1122
_jana_atom_site_adp_d_1123
_jana_atom_site_adp_d_1133
_jana_atom_site_adp_d_1222
_jana_atom_site_adp_d_1223
_jana_atom_site_adp_d_1233
_jana_atom_site_adp_d_1333
_jana_atom_site_adp_d_2222
_jana_atom_site_adp_d_2223
_jana_atom_site_adp_d_2233
_jana_atom_site_adp_d_2333
_jana_atom_site_adp_d_3333
? ? ? ? ? ? ? ? ? ? ? ? ? ? ? ? ?

loop_
_jana_atom_site_adp_e_label
_jana_atom_site_adp_e_type_symbol
_jana_atom_site_adp_e_11111
_jana_atom_site_adp_e_11112
_jana_atom_site_adp_e_11113
_jana_atom_site_adp_e_11122
_jana_atom_site_adp_e_11123
_jana_atom_site_adp_e_11133
_jana_atom_site_adp_e_11222
_jana_atom_site_adp_e_11223
_jana_atom_site_adp_e_11233
_jana_atom_site_adp_e_11333
_jana_atom_site_adp_e_12222
_jana_atom_site_adp_e_12223
_jana_atom_site_adp_e_12233
_jana_atom_site_adp_e_12333
_jana_atom_site_adp_e_13333
_jana_atom_site_adp_e_22222
_jana_atom_site_adp_e_22223
_jana_atom_site_adp_e_22233
_jana_atom_site_adp_e_22333
_jana_atom_site_adp_e_23333
_jana_atom_site_adp_e_33333
? ? ? ? ? ? ? ? ? ? ? ? ? ? ? ? ? ? ? ? ? ? ?

loop_
_jana_atom_site_adp_f_label
_jana_atom_site_adp_f_type_symbol
_jana_atom_site_adp_f_111111
_jana_atom_site_adp_f_111112
_jana_atom_site_adp_f_111113
_jana_atom_site_adp_f_111122
_jana_atom_site_adp_f_111123
_jana_atom_site_adp_f_111133
_jana_atom_site_adp_f_111222
_jana_atom_site_adp_f_111223
_jana_atom_site_adp_f_111233
_jana_atom_site_adp_f_111333
_jana_atom_site_adp_f_112222
_jana_atom_site_adp_f_112223
_jana_atom_site_adp_f_112233
_jana_atom_site_adp_f_112333
_jana_atom_site_adp_f_113333
_jana_atom_site_adp_f_122222
_jana_atom_site_adp_f_122223
_jana_atom_site_adp_f_122233
_jana_atom_site_adp_f_122333
_jana_atom_site_adp_f_123333
_jana_atom_site_adp_f_133333
_jana_atom_site_adp_f_222222
_jana_atom_site_adp_f_222223
_jana_atom_site_adp_f_222233
_jana_atom_site_adp_f_222333
_jana_atom_site_adp_f_223333
_jana_atom_site_adp_f_233333
_jana_atom_site_adp_f_333333
? ? ? ? ? ? ? ? ? ? ? ? ? ? ? ? ? ? ? ? ? ? ? ? ? ? ? ? ? ?
